data_4341768
loop_
_publ_author_name
'Akselrud, Lev'
'Wosylus, Aron'
'Castillo, Rodrigo'
'Aydemir, Umut'
'Prots, Yurii'
'Schnelle, Walter'
'Grin, Yuri'
'Schwarz, Ulrich'

_publ_section_title
;
 BaGe6 and BaGe6-x: Incommensurately Ordered Vacancies as Electron Traps.
;
_journal_name_full 'Inorganic chemistry'
_journal_page_first 141126111906003
_journal_paper_doi 10.1021/ic5021065
_journal_year 2014
_chemical_formula_sum 'Ba Ge6'
_chemical_formula_weight 572.9
_chemical_name_systematic ' ?'
_space_group_IT_number 63
_symmetry_cell_setting orthorhombic
_symmetry_Int_Tables_number 63
_symmetry_space_group_name_Hall '-C 2c 2'
_symmetry_space_group_name_H-M 'C m c m'
_cell_angle_alpha 90
_cell_angle_beta 90
_cell_angle_gamma 90
_cell_formula_units_Z 4
_cell_length_a 4.7690(7)
_cell_length_b 10.777(2)
_cell_length_c 12.385(2)
_cell_measurement_temperature 293
_cell_volume 636.53(18)
_diffrn_ambient_temperature 293
_diffrn_radiation_probe x-ray
_diffrn_radiation_wavelength 1.54051
_exptl_absorpt_coefficient_mu 78.845
_exptl_crystal_density_diffrn 5.9777
_exptl_crystal_F_000 864
_pd_char_colour Grey
_pd_instr_location ' ?'
_pd_meas_2theta_range_inc 0.005
_pd_meas_2theta_range_max 100.300
_pd_meas_2theta_range_min 10.025
_pd_meas_number_of_points 18056
_pd_proc_2theta_range_inc 0.005
_pd_proc_2theta_range_max 100.3
_pd_proc_2theta_range_min 10.025
_pd_proc_ls_pref_orient_corr 'March & Dollase'
_pd_proc_ls_profile_function Pseudo-Voigt
_pd_proc_ls_prof_R_factor 0.0568
_pd_proc_ls_prof_wR_expected 0.0258
_pd_proc_ls_prof_wR_factor 0.0889
_refine_diff_density_max 1.13
_refine_diff_density_min -1.12
_refine_ls_goodness_of_fit_all 3.45
_refine_ls_number_constraints 0
_refine_ls_number_parameters 24
_refine_ls_number_restraints 0
_refine_ls_R_factor_all 0.0289
_refine_ls_R_factor_gt 0.0286
_refine_ls_shift/su_max 0.0428
_refine_ls_shift/su_mean 0.0097
_refine_ls_weighting_scheme sigma
_refine_ls_wR_factor_all 0.0477
_refine_ls_wR_factor_gt 0.0477
_cod_data_source_file ic5021065_si_002.cif
_cod_data_source_block I
_cod_depositor_comments
;
The following automatic conversions were performed:

'_diffrn_radiation_probe' value 'X-ray' changed to 'x-ray' according
to
/home/saulius/struct/COD-crude-data--automatic-downloads/rss-feeds/ACS/lib/dictionaries/cif_core.dic
dictionary named 'cif_core.dic' version 2.4.2 from 2011-04-26.

Automatic conversion script
Id: cif_fix_values 2935 2014-11-11 08:27:57Z andrius 
;
_cod_original_cell_volume 636.6(2)
_cod_original_formula_sum 'Ba1 Ge6'
_cod_database_code 4341768

loop_
_symmetry_equiv_pos_as_xyz
' x, y, z'
'-x, y, z'
' x, -y, 1/2+z'
'-x, -y, 1/2+z'
'-x, -y, -z'
' x, -y, -z'
'-x, y, 1/2-z'
' x, y, 1/2-z'
' 1/2+x, 1/2+y, z'
' 1/2-x, 1/2+y, z'
' 1/2+x, 1/2-y, 1/2+z'
' 1/2-x, 1/2-y, 1/2+z'
' 1/2-x, 1/2-y, -z'
' 1/2+x, 1/2-y, -z'
' 1/2-x, 1/2+y, 1/2-z'
' 1/2+x, 1/2+y, 1/2-z'

loop_
_atom_site_label
_atom_site_type_symbol
_atom_site_fract_x
_atom_site_fract_y
_atom_site_fract_z
_atom_site_adp_type
_atom_site_U_iso_or_equiv
_atom_site_site_symmetry_multiplicity
_atom_site_occupancy
_atom_site_calc_flag
Ba1 Ba 0 0.2696(18) 0.25 Uiso 0.014(5) 4 1 d
Ge1 Ge 0 0.249(3) 0.5357(13) Uiso 0.017(3) 8 1 d
Ge2 Ge 0 0.446(2) 0.6440(16) Uiso 0.017(3) 8 1 d
Ge3 Ge 0 0.0234(18) 0.598(2) Uiso 0.017(3) 8 1 d

loop_
_atom_type_symbol
_atom_type_scat_dispersion_real
_atom_type_scat_dispersion_imag
_atom_type_scat_source
Ba -1.0460 8.462 'International Tables Vol C tables 4.2.6.8 and 6.1.1.1'
Ge -1.0890 0.886 'International Tables Vol C tables 4.2.6.8 and 6.1.1.1'

loop_
_geom_angle_atom_site_label_1
_geom_angle_atom_site_label_2
_geom_angle_atom_site_label_3
_geom_angle
_geom_angle_site_symmetry_1
_geom_angle_site_symmetry_3
_geom_angle_publ_flag
Ge2 Ba1 Ge2 46.37(4) 3_564 5_566 yes
Ge2 Ba1 Ge1 116.78(6) 3_564 . yes
Ge2 Ba1 Ge1 70.40(5) 3_564 7_555 yes
Ge2 Ba1 Ge1 76.06(5) 3_564 11_554 yes
Ge2 Ba1 Ge1 76.06(5) 3_564 11_454 yes
Ge2 Ba1 Ge1 110.12(5) 3_564 13_556 yes
Ge2 Ba1 Ge1 110.12(5) 3_564 13_456 yes
Ge2 Ba1 Ge2 116.90(5) 3_564 11_554 yes
Ge2 Ba1 Ge2 116.90(5) 3_564 11_454 yes
Ge2 Ba1 Ge2 137.84(5) 3_564 13_556 yes
Ge2 Ba1 Ge2 137.84(5) 3_564 13_456 yes
Ge2 Ba1 Ge3 126.01(5) 3_564 3_554 yes
Ge2 Ba1 Ge3 172.38(6) 3_564 5_556 yes
Ge2 Ba1 Ge3 42.21(4) 3_564 11_554 yes
Ge2 Ba1 Ge3 42.21(4) 3_564 11_454 yes
Ge2 Ba1 Ge3 69.67(5) 3_564 13_556 yes
Ge2 Ba1 Ge3 69.67(5) 3_564 13_456 yes
Ge2 Ba1 Ba1 90.00(4) 3_564 1_655 yes
Ge2 Ba1 Ba1 90.00(4) 3_564 1_455 yes
Ge2 Ba1 Ge1 70.40(5) 5_566 . yes
Ge2 Ba1 Ge1 116.78(6) 5_566 7_555 yes
Ge2 Ba1 Ge1 110.12(5) 5_566 11_554 yes
Ge2 Ba1 Ge1 110.12(5) 5_566 11_454 yes
Ge2 Ba1 Ge1 76.06(5) 5_566 13_556 yes
Ge2 Ba1 Ge1 76.06(5) 5_566 13_456 yes
Ge2 Ba1 Ge2 137.84(5) 5_566 11_554 yes
Ge2 Ba1 Ge2 137.84(5) 5_566 11_454 yes
Ge2 Ba1 Ge2 116.90(5) 5_566 13_556 yes
Ge2 Ba1 Ge2 116.90(5) 5_566 13_456 yes
Ge2 Ba1 Ge3 172.38(6) 5_566 3_554 yes
Ge2 Ba1 Ge3 126.01(5) 5_566 5_556 yes
Ge2 Ba1 Ge3 69.67(5) 5_566 11_554 yes
Ge2 Ba1 Ge3 69.67(5) 5_566 11_454 yes
Ge2 Ba1 Ge3 42.21(4) 5_566 13_556 yes
Ge2 Ba1 Ge3 42.21(4) 5_566 13_456 yes
Ge2 Ba1 Ba1 90.00(4) 5_566 1_655 yes
Ge2 Ba1 Ba1 90.00(4) 5_566 1_455 yes

loop_
_geom_bond_atom_site_label_1
_geom_bond_atom_site_label_2
_geom_bond_distance
_geom_bond_site_symmetry_2
_geom_bond_publ_flag
Ba1 Ge2 3.33(3) 3_564 yes
Ba1 Ge2 3.33(3) 5_566 yes
Ba1 Ge1 3.55(2) . yes
Ba1 Ge1 3.55(2) 7_555 yes
Ba1 Ge1 3.574(12) 11_554 yes
Ba1 Ge1 3.574(12) 11_454 yes
Ba1 Ge1 3.574(12) 13_556 yes
Ba1 Ge1 3.574(12) 13_456 yes
Ba1 Ge2 3.58(2) 11_554 yes
Ba1 Ge2 3.58(2) 11_454 yes
Ba1 Ge2 3.58(2) 13_556 yes
Ba1 Ge2 3.58(2) 13_456 yes
Ba1 Ge3 3.68(3) 3_554 yes
Ba1 Ge3 3.68(3) 5_556 yes
Ba1 Ge3 3.77(2) 11_554 yes
Ba1 Ge3 3.77(2) 11_454 yes
Ba1 Ge3 3.77(2) 13_556 yes
Ba1 Ge3 3.77(2) 13_456 yes
Ba1 Ba1 4.7690(6) 1_655 yes
Ba1 Ba1 4.7690(6) 1_455 yes
Ge1 Ge2 2.51(4) . yes
Ge1 Ge1 2.543(8) 13_556 yes
Ge1 Ge1 2.543(8) 13_456 yes
Ge1 Ge3 2.55(4) . yes
Ge1 Ge3 3.37(4) 5_556 yes
Ge2 Ge3 2.590(12) 9_555 yes
Ge2 Ge3 2.590(12) 9_455 yes
Ge2 Ge2 2.63(3) 7_556 yes
Ge2 Ge2 3.75(3) 5_566 yes
Ge3 Ge3 2.48(4) 5_556 yes
Ge3 Ge3 3.77(4) 7_556 yes
